data_4326880
loop_
_publ_author_name
'Rajendra Shakya'
'Zhaodong Wang'
'Douglas R. Powell'
'Robert P. Houser'

_publ_section_title
;
 Tetradentate vs Pentadentate Coordination in Copper(II) Complexes of
 Pyridylbis(aminophenol) Ligands Depends on Nucleophilicity of Phenol
 Donors
;
_journal_name_full 'Inorganic Chemistry'
_journal_page_first 11581
_journal_page_last 11591
_journal_paper_doi 10.1021/ic201536c
_journal_volume 50
_journal_year 2011
_chemical_formula_moiety '3(C23 H21 Br4 Cu N3 O2), 2(C H2 Cl2)'
_chemical_formula_sum 'C71 H67 Br12 Cl4 Cu3 N9 O6'
_chemical_formula_weight 2433.68
_chemical_name_systematic
; 
 ? 
;
_space_group_IT_number 14
_symmetry_cell_setting monoclinic
_symmetry_space_group_name_Hall '-P 2yn'
_symmetry_space_group_name_H-M 'P 1 21/n 1'
_atom_sites_solution_hydrogens geom
_atom_sites_solution_primary direct
_atom_sites_solution_secondary difmap
_audit_creation_method SHELXL-97
_cell_angle_alpha 90.00
_cell_angle_beta 91.599(8)
_cell_angle_gamma 90.00
_cell_formula_units_Z 4
_cell_length_a 13.626(5)
_cell_length_b 20.992(8)
_cell_length_c 29.684(12)
_cell_measurement_reflns_used 8617
_cell_measurement_temperature 100(2)
_cell_measurement_theta_max 25.56
_cell_measurement_theta_min 2.22
_cell_volume 8487(6)
_computing_cell_refinement 'Bruker SAINT'
_computing_data_collection 'Bruker SMART'
_computing_data_reduction 'Bruker SAINT'
_computing_molecular_graphics 'SHELXTL (Sheldrick, 2008)'
_computing_publication_material 'SHELXTL (Sheldrick, 2008)'
_computing_structure_refinement 'SHELXTL (Sheldrick, 2008)'
_computing_structure_solution 'SHELXTL (Sheldrick, 2008)'
_diffrn_ambient_temperature 100(2)
_diffrn_measured_fraction_theta_full 0.971
_diffrn_measured_fraction_theta_max 0.971
_diffrn_measurement_device_type 'CCD Bruker APEX'
_diffrn_measurement_method '\w scans'
_diffrn_radiation_monochromator graphite
_diffrn_radiation_source 'fine-focus sealed tube'
_diffrn_radiation_type MoK\a
_diffrn_radiation_wavelength 0.71073
_diffrn_reflns_av_R_equivalents 0.0564
_diffrn_reflns_av_sigmaI/netI 0.0680
_diffrn_reflns_limit_h_max 16
_diffrn_reflns_limit_h_min -16
_diffrn_reflns_limit_k_max 20
_diffrn_reflns_limit_k_min -24
_diffrn_reflns_limit_l_max 35
_diffrn_reflns_limit_l_min -34
_diffrn_reflns_number 47651
_diffrn_reflns_theta_full 25.25
_diffrn_reflns_theta_max 25.25
_diffrn_reflns_theta_min 1.89
_diffrn_standards_number 0
_exptl_absorpt_coefficient_mu 6.574
_exptl_absorpt_correction_T_max 0.4820
_exptl_absorpt_correction_T_min 0.2431
_exptl_absorpt_correction_type multi-scan
_exptl_absorpt_process_details 'SADABS (Sheldrick, 2001)'
_exptl_crystal_colour green
_exptl_crystal_density_diffrn 1.905
_exptl_crystal_description prism
_exptl_crystal_F_000 4716
_exptl_crystal_size_max 0.30
_exptl_crystal_size_mid 0.28
_exptl_crystal_size_min 0.13
_platon_squeeze_details ' '
_refine_diff_density_max 1.463
_refine_diff_density_min -1.015
_refine_diff_density_rms 0.166
_refine_ls_extinction_method none
_refine_ls_goodness_of_fit_ref 1.005
_refine_ls_hydrogen_treatment mixed
_refine_ls_matrix_type full
_refine_ls_number_parameters 913
_refine_ls_number_reflns 14921
_refine_ls_number_restraints 21
_refine_ls_restrained_S_all 1.004
_refine_ls_R_factor_all 0.0754
_refine_ls_R_factor_gt 0.0522
_refine_ls_shift/su_max 0.001
_refine_ls_shift/su_mean 0.000
_refine_ls_structure_factor_coef Fsqd
_refine_ls_weighting_details 'calc w=1/[\s^2^(Fo^2^)+(0.0770P)^2^] where P=(Fo^2^+2Fc^2^)/3'
_refine_ls_weighting_scheme calc
_refine_ls_wR_factor_gt 0.1258
_refine_ls_wR_factor_ref 0.1328
_reflns_number_gt 10652
_reflns_number_total 14921
_reflns_threshold_expression I>2\s(I)
_cod_data_source_file ic201536c_si_002_4.cif
_cod_data_source_block 3a
_cod_original_sg_symbol_H-M 'P 21/n'
_cod_database_code 4326880

loop_
_symmetry_equiv_pos_as_xyz
'x, y, z'
'-x+1/2, y+1/2, -z+1/2'
'-x, -y, -z'
'x-1/2, -y-1/2, z-1/2'

loop_
_atom_site_label
_atom_site_type_symbol
_atom_site_fract_x
_atom_site_fract_y
_atom_site_fract_z
_atom_site_U_iso_or_equiv
_atom_site_adp_type
_atom_site_occupancy
_atom_site_symmetry_multiplicity
_atom_site_calc_flag
_atom_site_refinement_flags
Cu1A Cu 0.33620(5) 0.75874(4) 0.08598(3) 0.01895(19) Uani 1 1 d .
Br1A Br 0.00285(5) 0.70306(4) 0.08357(2) 0.02896(18) Uani 1 1 d .
Br2A Br 0.09792(5) 0.52219(4) -0.04724(3) 0.03076(19) Uani 1 1 d .
Br3A Br 0.29229(7) 1.08775(4) 0.03119(3) 0.0495(2) Uani 1 1 d .
Br4A Br 0.06724(5) 0.88831(4) 0.10324(3) 0.03315(19) Uani 1 1 d .
O1A O 0.2296(3) 0.7023(2) 0.10092(14) 0.0207(10) Uani 1 1 d .
C2A C 0.1997(5) 0.6606(3) 0.0698(2) 0.0223(15) Uani 1 1 d .
C3A C 0.0996(5) 0.6531(3) 0.0561(2) 0.0227(15) Uani 1 1 d .
C4A C 0.0716(5) 0.6120(3) 0.0224(2) 0.0227(16) Uani 1 1 d .
H4A H 0.0041 0.6082 0.0140 0.027 Uiso 1 1 calc R
C5A C 0.1393(5) 0.5763(3) 0.0009(2) 0.0218(16) Uani 1 1 d .
C6A C 0.2386(5) 0.5800(3) 0.0143(2) 0.0233(16) Uani 1 1 d .
H6A H 0.2856 0.5541 -0.0001 0.028 Uiso 1 1 calc R
C7A C 0.2683(5) 0.6212(3) 0.0481(2) 0.0211(15) Uani 1 1 d .
C8A C 0.3721(4) 0.6216(3) 0.0671(2) 0.0215(15) Uani 1 1 d .
H8A1 H 0.3712 0.6074 0.0989 0.026 Uiso 1 1 calc R
H8A2 H 0.4111 0.5902 0.0503 0.026 Uiso 1 1 calc R
N9A N 0.4222(4) 0.6846(3) 0.06532(19) 0.0206(13) Uani 1 1 d D
H9A H 0.450(5) 0.684(3) 0.0881(15) 0.025 Uiso 1 1 d D
C10A C 0.4764(5) 0.6966(3) 0.0233(2) 0.0261(16) Uani 1 1 d .
H10A H 0.4641 0.6605 0.0023 0.031 Uiso 1 1 calc R
H10B H 0.5476 0.6973 0.0308 0.031 Uiso 1 1 calc R
C11A C 0.4491(5) 0.7587(3) -0.0012(2) 0.0226(16) Uani 1 1 d .
C12A C 0.5139(5) 0.7612(4) -0.0431(2) 0.0328(18) Uani 1 1 d .
H12A H 0.5022 0.7231 -0.0615 0.049 Uiso 1 1 calc R
H12B H 0.5832 0.7629 -0.0334 0.049 Uiso 1 1 calc R
H12C H 0.4975 0.7993 -0.0608 0.049 Uiso 1 1 calc R
C13A C 0.3399(5) 0.7558(3) -0.0158(2) 0.0211(15) Uani 1 1 d .
C14A C 0.3062(5) 0.7271(4) -0.0558(2) 0.0327(18) Uani 1 1 d .
H14A H 0.3505 0.7091 -0.0763 0.039 Uiso 1 1 calc R
C15A C 0.2039(6) 0.7258(4) -0.0644(3) 0.039(2) Uani 1 1 d .
H15A H 0.1781 0.7077 -0.0915 0.047 Uiso 1 1 calc R
C16A C 0.1423(5) 0.7507(4) -0.0336(3) 0.0324(19) Uani 1 1 d .
H16A H 0.0734 0.7506 -0.0393 0.039 Uiso 1 1 calc R
C17A C 0.1807(5) 0.7762(3) 0.0059(3) 0.0298(18) Uani 1 1 d .
H17A H 0.1371 0.7927 0.0274 0.036 Uiso 1 1 calc R
N18A N 0.2788(4) 0.7785(3) 0.01507(19) 0.0225(13) Uani 1 1 d .
C19A C 0.4719(5) 0.8185(3) 0.0261(2) 0.0248(16) Uani 1 1 d .
H19A H 0.5415 0.8303 0.0219 0.030 Uiso 1 1 calc R
H19B H 0.4308 0.8539 0.0140 0.030 Uiso 1 1 calc R
N20A N 0.4549(4) 0.8119(3) 0.0753(2) 0.0247(13) Uani 1 1 d D
H20A H 0.493(4) 0.790(3) 0.087(2) 0.030 Uiso 1 1 d D
C21A C 0.4583(5) 0.8746(3) 0.0981(2) 0.0259(16) Uani 1 1 d .
H21A H 0.5161 0.8987 0.0880 0.031 Uiso 1 1 calc R
H21B H 0.4658 0.8680 0.1311 0.031 Uiso 1 1 calc R
C22A C 0.3666(4) 0.9127(3) 0.0881(2) 0.0208(15) Uani 1 1 d .
C23A C 0.3716(5) 0.9722(3) 0.0678(2) 0.0284(17) Uani 1 1 d .
H23A H 0.4331 0.9892 0.0594 0.034 Uiso 1 1 calc R
C24A C 0.2862(6) 1.0065(3) 0.0600(3) 0.0339(19) Uani 1 1 d .
C25A C 0.1956(5) 0.9820(3) 0.0709(2) 0.0275(17) Uani 1 1 d .
H25A H 0.1371 1.0058 0.0657 0.033 Uiso 1 1 calc R
C26A C 0.1928(5) 0.9224(3) 0.0895(2) 0.0270(17) Uani 1 1 d .
C27A C 0.2747(5) 0.8848(3) 0.0997(2) 0.0234(16) Uani 1 1 d .
O28A O 0.2706(3) 0.8283(2) 0.11817(15) 0.0232(11) Uani 1 1 d .
Cu1B Cu 0.57452(5) 0.69786(4) 0.18357(3) 0.01953(19) Uani 1 1 d .
Br1B Br 0.65331(5) 0.58089(4) 0.05395(3) 0.03306(19) Uani 1 1 d .
Br2B Br 0.71584(5) 0.37452(4) 0.17261(3) 0.03229(19) Uani 1 1 d .
Br3B Br 0.87588(5) 0.98204(4) 0.16702(3) 0.03313(19) Uani 1 1 d .
Br4B Br 0.73442(5) 0.77900(4) 0.05864(2) 0.02804(18) Uani 1 1 d .
O1B O 0.5480(3) 0.6357(2) 0.13635(14) 0.0221(10) Uani 1 1 d .
C2B C 0.5808(4) 0.5765(3) 0.1432(2) 0.0229(16) Uani 1 1 d .
C3B C 0.6314(4) 0.5426(3) 0.1116(2) 0.0224(16) Uani 1 1 d .
C4B C 0.6686(5) 0.4822(3) 0.1187(2) 0.0254(16) Uani 1 1 d .
H4B H 0.7014 0.4598 0.0958 0.031 Uiso 1 1 calc R
C5B C 0.6561(5) 0.4560(3) 0.1605(2) 0.0232(16) Uani 1 1 d .
C6B C 0.6023(4) 0.4851(3) 0.1928(2) 0.0204(15) Uani 1 1 d .
H6B H 0.5923 0.4649 0.2210 0.024 Uiso 1 1 calc R
C7B C 0.5629(4) 0.5441(3) 0.1838(2) 0.0220(16) Uani 1 1 d .
C8B C 0.4906(4) 0.5753(3) 0.2151(2) 0.0192(15) Uani 1 1 d .
H8B1 H 0.4267 0.5804 0.1989 0.023 Uiso 1 1 calc R
H8B2 H 0.4802 0.5467 0.2411 0.023 Uiso 1 1 calc R
N9B N 0.5237(4) 0.6379(3) 0.23200(19) 0.0214(13) Uani 1 1 d D
H9B H 0.475(3) 0.651(3) 0.241(2) 0.026 Uiso 1 1 d D
C10B C 0.5890(4) 0.6344(3) 0.2735(2) 0.0207(15) Uani 1 1 d .
H10C H 0.6027 0.5890 0.2802 0.025 Uiso 1 1 calc R
H10D H 0.5529 0.6520 0.2991 0.025 Uiso 1 1 calc R
C11B C 0.6882(4) 0.6701(3) 0.2704(2) 0.0197(15) Uani 1 1 d .
C12B C 0.7416(5) 0.6594(3) 0.3165(2) 0.0276(17) Uani 1 1 d .
H12D H 0.7510 0.6136 0.3216 0.041 Uiso 1 1 calc R
H12E H 0.7020 0.6771 0.3406 0.041 Uiso 1 1 calc R
H12F H 0.8057 0.6806 0.3167 0.041 Uiso 1 1 calc R
C13B C 0.7459(4) 0.6412(3) 0.2326(2) 0.0218(15) Uani 1 1 d U
C14B C 0.7970(5) 0.5837(4) 0.2353(3) 0.0315(18) Uani 1 1 d .
H14B H 0.7991 0.5605 0.2628 0.038 Uiso 1 1 calc R
C15B C 0.8440(5) 0.5606(4) 0.1987(3) 0.0324(19) Uani 1 1 d .
H15B H 0.8785 0.5213 0.2007 0.039 Uiso 1 1 calc R
C16B C 0.8412(5) 0.5946(4) 0.1586(3) 0.0322(19) Uani 1 1 d .
H16B H 0.8746 0.5801 0.1329 0.039 Uiso 1 1 calc R
C17B C 0.7877(4) 0.6502(4) 0.1579(3) 0.0286(17) Uani 1 1 d .
H17B H 0.7846 0.6738 0.1306 0.034 Uiso 1 1 calc R
N18B N 0.7401(4) 0.6729(3) 0.1928(2) 0.0261(14) Uani 1 1 d .
C19B C 0.6751(5) 0.7424(3) 0.2646(2) 0.0238(16) Uani 1 1 d .
H19C H 0.6662 0.7619 0.2946 0.029 Uiso 1 1 calc R
H19D H 0.7356 0.7604 0.2520 0.029 Uiso 1 1 calc R
N20B N 0.5891(4) 0.7599(3) 0.2343(2) 0.0221(13) Uani 1 1 d D
H20B H 0.545(4) 0.756(3) 0.250(2) 0.027 Uiso 1 1 d D
C21B C 0.5911(4) 0.8277(3) 0.2216(2) 0.0220(15) Uani 1 1 d .
H21C H 0.6073 0.8533 0.2488 0.026 Uiso 1 1 calc R
H21D H 0.5248 0.8405 0.2106 0.026 Uiso 1 1 calc R
C22B C 0.6640(4) 0.8431(3) 0.1858(2) 0.0200(15) Uani 1 1 d .
C23B C 0.7284(5) 0.8941(3) 0.1924(2) 0.0231(16) Uani 1 1 d .
H23B H 0.7298 0.9169 0.2201 0.028 Uiso 1 1 calc R
C24B C 0.7907(4) 0.9112(3) 0.1580(2) 0.0237(16) Uani 1 1 d .
C25B C 0.7914(4) 0.8781(3) 0.1188(2) 0.0230(16) Uani 1 1 d .
H25B H 0.8343 0.8902 0.0957 0.028 Uiso 1 1 calc R
C26B C 0.7283(4) 0.8258(3) 0.1128(2) 0.0211(15) Uani 1 1 d .
C27B C 0.6608(5) 0.8082(3) 0.1452(2) 0.0234(16) Uani 1 1 d .
O28B O 0.5971(3) 0.7622(2) 0.13759(15) 0.0216(11) Uani 1 1 d .
Cu1C Cu 0.27450(5) 0.74727(4) 0.23345(3) 0.01730(19) Uani 1 1 d .
Br1C Br 0.37607(5) 0.58440(4) 0.33380(2) 0.02765(18) Uani 1 1 d .
Br2C Br -0.01516(5) 0.49663(4) 0.31227(3) 0.02983(19) Uani 1 1 d .
Br3C Br 0.37448(6) 1.01333(4) 0.37703(3) 0.0360(2) Uani 1 1 d .
Br4C Br 0.48969(5) 0.75750(3) 0.35659(2) 0.02983(18) Uani 1 1 d .
O1C O 0.3170(3) 0.6603(2) 0.24697(14) 0.0187(10) Uani 1 1 d .
C2C C 0.2478(5) 0.6213(3) 0.2610(2) 0.0189(15) Uani 1 1 d .
C3C C 0.2560(4) 0.5840(3) 0.2996(2) 0.0185(15) Uani 1 1 d .
C4C C 0.1788(4) 0.5461(3) 0.3158(2) 0.0182(14) Uani 1 1 d .
H4C H 0.1868 0.5217 0.3426 0.022 Uiso 1 1 calc R
C5C C 0.0905(4) 0.5461(3) 0.2910(2) 0.0225(15) Uani 1 1 d .
C6C C 0.0808(4) 0.5800(3) 0.2518(2) 0.0218(16) Uani 1 1 d .
H6C H 0.0205 0.5782 0.2350 0.026 Uiso 1 1 calc R
C7C C 0.1570(5) 0.6169(3) 0.2359(2) 0.0211(15) Uani 1 1 d .
C8C C 0.1520(5) 0.6471(3) 0.1902(2) 0.0237(16) Uani 1 1 d .
H8C1 H 0.2041 0.6285 0.1717 0.028 Uiso 1 1 calc R
H8C2 H 0.0880 0.6364 0.1755 0.028 Uiso 1 1 calc R
N9C N 0.1636(4) 0.7178(3) 0.19065(19) 0.0194(12) Uani 1 1 d D
H9C H 0.178(5) 0.727(3) 0.1663(14) 0.023 Uiso 1 1 d D
C10C C 0.0698(4) 0.7521(3) 0.1958(2) 0.0227(16) Uani 1 1 d .
H10E H 0.0172 0.7201 0.1990 0.027 Uiso 1 1 calc R
H10F H 0.0553 0.7758 0.1676 0.027 Uiso 1 1 calc R
C11C C 0.0639(4) 0.7991(3) 0.2352(2) 0.0177(14) Uani 1 1 d .
C12C C -0.0408(5) 0.8278(4) 0.2325(3) 0.0304(18) Uani 1 1 d .
H12G H -0.0893 0.7933 0.2318 0.046 Uiso 1 1 calc R
H12H H -0.0484 0.8535 0.2051 0.046 Uiso 1 1 calc R
H12I H -0.0509 0.8547 0.2589 0.046 Uiso 1 1 calc R
C13C C 0.0821(5) 0.7628(3) 0.2793(2) 0.0217(15) Uani 1 1 d .
C14C C 0.0064(5) 0.7374(4) 0.3041(2) 0.0335(19) Uani 1 1 d .
H14C H -0.0602 0.7433 0.2948 0.040 Uiso 1 1 calc R
C15C C 0.0302(5) 0.7038(4) 0.3421(3) 0.041(2) Uani 1 1 d .
H15C H -0.0204 0.6840 0.3584 0.049 Uiso 1 1 calc R
C16C C 0.1272(5) 0.6980(3) 0.3573(2) 0.0293(17) Uani 1 1 d .
H16C H 0.1441 0.6762 0.3845 0.035 Uiso 1 1 calc R
C17C C 0.1980(5) 0.7256(3) 0.3310(2) 0.0211(15) Uani 1 1 d .
H17C H 0.2649 0.7219 0.3404 0.025 Uiso 1 1 calc R
N18C N 0.1762(4) 0.7571(3) 0.29305(19) 0.0222(13) Uani 1 1 d .
C19C C 0.1364(5) 0.8549(3) 0.2303(2) 0.0231(16) Uani 1 1 d .
H19E H 0.1069 0.8869 0.2095 0.028 Uiso 1 1 calc R
H19F H 0.1465 0.8756 0.2601 0.028 Uiso 1 1 calc R
N20C N 0.2345(4) 0.8353(3) 0.21302(18) 0.0215(13) Uani 1 1 d D
H20C H 0.235(5) 0.835(3) 0.1865(12) 0.026 Uiso 1 1 d D
C21C C 0.3092(5) 0.8858(3) 0.2224(2) 0.0238(16) Uani 1 1 d .
H21E H 0.2797 0.9280 0.2155 0.029 Uiso 1 1 calc R
H21F H 0.3651 0.8797 0.2023 0.029 Uiso 1 1 calc R
C22C C 0.3469(4) 0.8855(3) 0.2708(2) 0.0200(15) Uani 1 1 d .
C23C C 0.3420(5) 0.9390(3) 0.2970(2) 0.0234(16) Uani 1 1 d .
H23C H 0.3097 0.9760 0.2856 0.028 Uiso 1 1 calc R
C24C C 0.3842(5) 0.9394(3) 0.3401(2) 0.0251(16) Uani 1 1 d .
C25C C 0.4292(5) 0.8868(3) 0.3573(2) 0.0227(16) Uani 1 1 d .
H25C H 0.4586 0.8873 0.3867 0.027 Uiso 1 1 calc R
C26C C 0.4316(5) 0.8328(3) 0.3312(2) 0.0228(16) Uani 1 1 d .
C27C C 0.3910(4) 0.8293(3) 0.2870(2) 0.0221(16) Uani 1 1 d .
O28C O 0.3960(3) 0.7767(2) 0.26245(15) 0.0197(10) Uani 1 1 d .

loop_
_atom_site_aniso_label
_atom_site_aniso_U_11
_atom_site_aniso_U_22
_atom_site_aniso_U_33
_atom_site_aniso_U_23
_atom_site_aniso_U_13
_atom_site_aniso_U_12
Cu1A 0.0126(4) 0.0243(5) 0.0199(4) 0.0003(4) -0.0004(3) -0.0008(3)
Br1A 0.0148(3) 0.0386(5) 0.0336(4) -0.0069(3) 0.0012(3) -0.0002(3)
Br2A 0.0218(4) 0.0375(5) 0.0328(4) -0.0094(3) -0.0021(3) -0.0059(3)
Br3A 0.0559(6) 0.0279(5) 0.0649(6) 0.0111(4) 0.0035(5) -0.0003(4)
Br4A 0.0205(4) 0.0402(5) 0.0390(5) 0.0060(4) 0.0043(3) 0.0054(3)
O1A 0.016(2) 0.027(3) 0.019(3) -0.002(2) -0.0006(18) -0.0037(19)
C2A 0.021(4) 0.025(4) 0.021(4) 0.001(3) 0.006(3) -0.007(3)
C3A 0.017(3) 0.024(4) 0.027(4) 0.001(3) 0.002(3) -0.005(3)
C4A 0.016(3) 0.025(4) 0.027(4) 0.004(3) -0.003(3) 0.000(3)
C5A 0.015(3) 0.031(4) 0.020(4) 0.002(3) -0.001(3) -0.006(3)
C6A 0.020(4) 0.022(4) 0.028(4) 0.009(3) 0.008(3) 0.002(3)
C7A 0.020(3) 0.016(4) 0.027(4) 0.000(3) 0.003(3) -0.003(3)
C8A 0.016(3) 0.018(4) 0.030(4) 0.007(3) -0.005(3) 0.000(3)
N9A 0.015(3) 0.028(3) 0.019(3) 0.000(3) -0.004(2) -0.001(2)
C10A 0.017(3) 0.034(4) 0.028(4) 0.001(3) 0.007(3) 0.005(3)
C11A 0.014(3) 0.029(4) 0.025(4) -0.002(3) 0.002(3) -0.001(3)
C12A 0.031(4) 0.039(5) 0.028(4) 0.000(4) 0.011(3) -0.012(3)
C13A 0.023(4) 0.022(4) 0.019(4) 0.003(3) 0.003(3) 0.000(3)
C14A 0.031(4) 0.041(5) 0.026(4) -0.003(4) -0.001(3) 0.008(4)
C15A 0.044(5) 0.045(5) 0.028(5) -0.003(4) -0.018(4) -0.005(4)
C16A 0.018(4) 0.048(5) 0.031(4) 0.004(4) -0.010(3) -0.003(3)
C17A 0.019(4) 0.030(4) 0.040(5) 0.009(4) -0.005(3) 0.004(3)
N18A 0.019(3) 0.025(3) 0.024(3) 0.004(3) -0.004(2) -0.002(2)
C19A 0.020(4) 0.031(4) 0.023(4) 0.005(3) 0.001(3) 0.001(3)
N20A 0.017(3) 0.031(4) 0.026(3) 0.000(3) 0.002(2) 0.001(3)
C21A 0.023(4) 0.030(4) 0.025(4) -0.002(3) -0.007(3) -0.007(3)
C22A 0.013(3) 0.022(4) 0.027(4) -0.002(3) -0.010(3) -0.008(3)
C23A 0.020(4) 0.035(5) 0.030(4) -0.004(4) -0.002(3) -0.002(3)
C24A 0.046(5) 0.019(4) 0.037(5) 0.006(3) 0.000(4) -0.006(3)
C25A 0.031(4) 0.028(4) 0.023(4) -0.004(3) -0.004(3) 0.005(3)
C26A 0.022(4) 0.032(4) 0.027(4) -0.003(3) 0.006(3) -0.004(3)
C27A 0.027(4) 0.027(4) 0.017(4) -0.008(3) 0.003(3) -0.001(3)
O28A 0.023(2) 0.023(3) 0.024(3) -0.002(2) 0.001(2) 0.001(2)
Cu1B 0.0114(4) 0.0233(5) 0.0237(5) 0.0016(4) -0.0031(3) -0.0001(3)
Br1B 0.0354(4) 0.0352(5) 0.0290(4) 0.0072(3) 0.0088(3) 0.0122(3)
Br2B 0.0366(4) 0.0260(4) 0.0345(4) 0.0040(3) 0.0055(3) 0.0100(3)
Br3B 0.0281(4) 0.0258(4) 0.0459(5) -0.0045(4) 0.0088(3) -0.0076(3)
Br4B 0.0215(4) 0.0359(4) 0.0268(4) -0.0013(3) 0.0013(3) -0.0022(3)
O1B 0.022(2) 0.024(3) 0.021(3) 0.002(2) -0.0012(19) 0.006(2)
C2B 0.011(3) 0.026(4) 0.031(4) -0.003(3) -0.004(3) -0.002(3)
C3B 0.015(3) 0.033(4) 0.019(4) 0.008(3) 0.002(3) -0.002(3)
C4B 0.018(3) 0.026(4) 0.033(4) 0.001(3) 0.002(3) 0.001(3)
C5B 0.016(3) 0.016(4) 0.037(4) 0.004(3) -0.006(3) -0.002(3)
C6B 0.019(3) 0.014(4) 0.029(4) 0.001(3) -0.001(3) -0.005(3)
C7B 0.009(3) 0.033(4) 0.024(4) -0.007(3) -0.005(3) -0.001(3)
C8B 0.011(3) 0.021(4) 0.026(4) -0.003(3) 0.004(3) -0.005(3)
N9B 0.012(3) 0.025(3) 0.027(3) 0.000(3) -0.003(2) 0.006(2)
C10B 0.016(3) 0.021(4) 0.025(4) 0.006(3) -0.007(3) -0.005(3)
C11B 0.011(3) 0.027(4) 0.020(4) 0.003(3) -0.008(3) -0.003(3)
C12B 0.018(3) 0.030(4) 0.034(4) 0.004(3) -0.015(3) -0.008(3)
C13B 0.008(3) 0.028(3) 0.029(3) 0.005(3) -0.007(3) -0.002(3)
C14B 0.026(4) 0.032(5) 0.036(5) 0.006(4) -0.007(3) 0.005(3)
C15B 0.015(4) 0.026(4) 0.056(6) -0.005(4) -0.009(3) 0.000(3)
C16B 0.010(3) 0.046(5) 0.042(5) -0.008(4) 0.004(3) -0.005(3)
C17B 0.011(3) 0.036(5) 0.039(5) 0.003(4) -0.003(3) 0.002(3)
N18B 0.007(3) 0.035(4) 0.035(4) 0.001(3) -0.002(2) -0.002(2)
C19B 0.014(3) 0.028(4) 0.028(4) -0.003(3) -0.014(3) -0.003(3)
N20B 0.009(3) 0.031(4) 0.026(4) 0.002(3) -0.001(2) 0.003(2)
C21B 0.012(3) 0.022(4) 0.032(4) -0.002(3) -0.002(3) 0.001(3)
C22B 0.012(3) 0.022(4) 0.026(4) 0.001(3) 0.000(3) 0.004(3)
C23B 0.020(4) 0.024(4) 0.025(4) 0.005(3) 0.000(3) 0.002(3)
C24B 0.007(3) 0.026(4) 0.038(4) 0.002(3) -0.001(3) -0.003(3)
C25B 0.013(3) 0.030(4) 0.027(4) 0.001(3) 0.008(3) 0.002(3)
C26B 0.015(3) 0.028(4) 0.020(4) 0.007(3) -0.001(3) 0.000(3)
C27B 0.017(3) 0.022(4) 0.032(4) 0.012(3) -0.004(3) -0.001(3)
O28B 0.013(2) 0.027(3) 0.025(3) 0.006(2) -0.0015(19) -0.006(2)
Cu1C 0.0110(4) 0.0206(5) 0.0202(4) 0.0000(3) -0.0014(3) -0.0002(3)
Br1C 0.0162(3) 0.0361(4) 0.0304(4) 0.0093(3) -0.0062(3) -0.0039(3)
Br2C 0.0154(3) 0.0314(4) 0.0426(5) 0.0111(3) -0.0002(3) -0.0045(3)
Br3C 0.0554(5) 0.0230(4) 0.0288(4) -0.0039(3) -0.0100(4) 0.0031(4)
Br4C 0.0307(4) 0.0279(4) 0.0301(4) -0.0021(3) -0.0126(3) 0.0053(3)
O1C 0.010(2) 0.019(3) 0.027(3) 0.002(2) -0.0020(18) 0.0011(18)
C2C 0.021(3) 0.012(3) 0.023(4) 0.001(3) 0.002(3) -0.003(3)
C3C 0.011(3) 0.018(4) 0.026(4) -0.005(3) -0.005(3) 0.001(3)
C4C 0.017(3) 0.020(4) 0.018(4) 0.002(3) 0.003(3) 0.002(3)
C5C 0.015(3) 0.026(4) 0.026(4) 0.000(3) 0.002(3) 0.001(3)
C6C 0.008(3) 0.017(4) 0.039(4) 0.001(3) -0.008(3) -0.001(3)
C7C 0.020(3) 0.020(4) 0.023(4) -0.002(3) -0.004(3) -0.003(3)
C8C 0.025(4) 0.024(4) 0.022(4) -0.001(3) 0.001(3) -0.003(3)
N9C 0.018(3) 0.021(3) 0.020(3) 0.000(3) 0.005(2) 0.000(2)
C10C 0.008(3) 0.029(4) 0.031(4) 0.000(3) -0.001(3) -0.003(3)
C11C 0.011(3) 0.025(4) 0.018(4) 0.005(3) 0.000(3) 0.003(3)
C12C 0.017(4) 0.036(5) 0.038(5) 0.002(4) -0.003(3) 0.008(3)
C13C 0.016(3) 0.027(4) 0.021(4) -0.007(3) -0.001(3) 0.004(3)
C14C 0.018(4) 0.059(6) 0.024(4) 0.005(4) 0.000(3) -0.005(3)
C15C 0.031(4) 0.064(6) 0.028(5) 0.005(4) 0.005(3) -0.015(4)
C16C 0.040(4) 0.034(5) 0.014(4) -0.001(3) 0.003(3) 0.001(3)
C17C 0.016(3) 0.029(4) 0.019(4) -0.002(3) 0.004(3) 0.002(3)
N18C 0.023(3) 0.022(3) 0.022(3) 0.001(3) 0.003(2) 0.002(2)
C19C 0.020(3) 0.028(4) 0.021(4) 0.000(3) 0.002(3) 0.004(3)
N20C 0.015(3) 0.030(3) 0.020(3) 0.001(3) 0.000(3) -0.004(2)
C21C 0.020(3) 0.024(4) 0.027(4) 0.002(3) 0.000(3) -0.004(3)
C22C 0.009(3) 0.027(4) 0.024(4) 0.005(3) 0.000(3) -0.007(3)
C23C 0.018(3) 0.022(4) 0.030(4) 0.002(3) -0.006(3) -0.001(3)
C24C 0.028(4) 0.024(4) 0.024(4) -0.005(3) 0.002(3) -0.006(3)
C25C 0.020(3) 0.025(4) 0.023(4) 0.000(3) -0.006(3) -0.006(3)
C26C 0.021(3) 0.021(4) 0.026(4) 0.003(3) -0.010(3) -0.001(3)
C27C 0.010(3) 0.023(4) 0.033(4) 0.002(3) 0.003(3) -0.005(3)
O28C 0.008(2) 0.026(3) 0.025(3) -0.003(2) -0.0050(18) -0.0025(19)

loop_
_atom_type_symbol
_atom_type_description
_atom_type_scat_dispersion_real
_atom_type_scat_dispersion_imag
_atom_type_scat_source
C C 0.0033 0.0016 'International Tables Vol C Tables 4.2.6.8 and 6.1.1.4'
H H 0.0000 0.0000 'International Tables Vol C Tables 4.2.6.8 and 6.1.1.4'
N N 0.0061 0.0033 'International Tables Vol C Tables 4.2.6.8 and 6.1.1.4'
O O 0.0106 0.0060 'International Tables Vol C Tables 4.2.6.8 and 6.1.1.4'
Cl Cl 0.1484 0.1585 'International Tables Vol C Tables 4.2.6.8 and 6.1.1.4'
Cu Cu 0.3201 1.2651 'International Tables Vol C Tables 4.2.6.8 and 6.1.1.4'
Br Br -0.2901 2.4595 'International Tables Vol C Tables 4.2.6.8 and 6.1.1.4'

loop_
_geom_angle_atom_site_label_1
_geom_angle_atom_site_label_2
_geom_angle_atom_site_label_3
_geom_angle
O1A Cu1A O28A 89.39(19)
O1A Cu1A N20A 174.0(2)
O28A Cu1A N20A 92.5(2)
O1A Cu1A N9A 92.4(2)
O28A Cu1A N9A 167.5(2)
N20A Cu1A N9A 84.5(2)
O1A Cu1A N18A 94.78(19)
O28A Cu1A N18A 99.5(2)
N20A Cu1A N18A 90.6(2)
N9A Cu1A N18A 92.7(2)
C2A O1A Cu1A 117.6(4)
O1A C2A C7A 120.4(6)
O1A C2A C3A 123.1(6)
C7A C2A C3A 116.5(6)
C4A C3A C2A 121.7(6)
C4A C3A Br1A 118.9(5)
C2A C3A Br1A 119.4(5)
C5A C4A C3A 120.8(6)
C5A C4A H4A 119.6
C3A C4A H4A 119.6
C4A C5A C6A 119.9(6)
C4A C5A Br2A 119.4(5)
C6A C5A Br2A 120.6(5)
C7A C6A C5A 120.1(6)
C7A C6A H6A 119.9
C5A C6A H6A 119.9
C6A C7A C2A 120.9(6)
C6A C7A C8A 122.0(6)
C2A C7A C8A 116.8(6)
N9A C8A C7A 114.7(5)
N9A C8A H8A1 108.6
C7A C8A H8A1 108.6
N9A C8A H8A2 108.6
C7A C8A H8A2 108.6
H8A1 C8A H8A2 107.6
C8A N9A C10A 114.7(5)
C8A N9A Cu1A 113.4(4)
C10A N9A Cu1A 115.0(4)
C8A N9A H9A 99(6)
C10A N9A H9A 120(5)
Cu1A N9A H9A 91(5)
N9A C10A C11A 115.0(5)
N9A C10A H10A 108.5
C11A C10A H10A 108.5
N9A C10A H10B 108.5
C11A C10A H10B 108.5
H10A C10A H10B 107.5
C19A C11A C10A 114.0(6)
C19A C11A C13A 111.2(5)
C10A C11A C13A 108.6(5)
C19A C11A C12A 106.7(6)
C10A C11A C12A 105.9(6)
C13A C11A C12A 110.2(6)
C11A C12A H12A 109.5
C11A C12A H12B 109.5
H12A C12A H12B 109.5
C11A C12A H12C 109.5
H12A C12A H12C 109.5
H12B C12A H12C 109.5
N18A C13A C14A 122.5(6)
N18A C13A C11A 114.1(6)
C14A C13A C11A 123.2(6)
C13A C14A C15A 117.5(7)
C13A C14A H14A 121.2
C15A C14A H14A 121.2
C16A C15A C14A 119.7(7)
C16A C15A H15A 120.2
C14A C15A H15A 120.2
C15A C16A C17A 119.6(7)
C15A C16A H16A 120.2
C17A C16A H16A 120.2
N18A C17A C16A 122.2(7)
N18A C17A H17A 118.9
C16A C17A H17A 118.9
C13A N18A C17A 118.5(6)
C13A N18A Cu1A 111.4(4)
C17A N18A Cu1A 119.5(5)
N20A C19A C11A 114.1(6)
N20A C19A H19A 108.7
C11A C19A H19A 108.7
N20A C19A H19B 108.7
C11A C19A H19B 108.7
H19A C19A H19B 107.6
C21A N20A C19A 111.2(6)
C21A N20A Cu1A 116.0(4)
C19A N20A Cu1A 110.9(4)
C21A N20A H20A 107(6)
C19A N20A H20A 113(6)
Cu1A N20A H20A 98(6)
N20A C21A C22A 111.5(5)
N20A C21A H21A 109.3
C22A C21A H21A 109.3
N20A C21A H21B 109.3
C22A C21A H21B 109.3
H21A C21A H21B 108.0
C23A C22A C27A 121.6(6)
C23A C22A C21A 120.9(6)
C27A C22A C21A 117.5(6)
C24A C23A C22A 119.4(7)
C24A C23A H23A 120.3
C22A C23A H23A 120.3
C23A C24A C25A 121.2(7)
C23A C24A Br3A 119.6(6)
C25A C24A Br3A 119.1(6)
C26A C25A C24A 118.0(7)
C26A C25A H25A 121.0
C24A C25A H25A 121.0
C25A C26A C27A 125.0(7)
C25A C26A Br4A 117.7(5)
C27A C26A Br4A 117.3(5)
O28A C27A C26A 124.1(6)
O28A C27A C22A 121.3(6)
C26A C27A C22A 114.7(7)
C27A O28A Cu1A 116.2(4)
O1B Cu1B O28B 89.44(19)
O1B Cu1B N20B 174.5(2)
O28B Cu1B N20B 93.5(2)
O1B Cu1B N9B 91.9(2)
O28B Cu1B N9B 168.72(19)
N20B Cu1B N9B 84.3(2)
O1B Cu1B N18B 95.40(19)
O28B Cu1B N18B 93.80(19)
N20B Cu1B N18B 89.0(2)
N9B Cu1B N18B 97.2(2)
C2B O1B Cu1B 117.5(4)
O1B C2B C3B 123.4(6)
O1B C2B C7B 120.9(6)
C3B C2B C7B 115.7(6)
C2B C3B C4B 124.0(6)
C2B C3B Br1B 118.9(5)
C4B C3B Br1B 117.1(5)
C5B C4B C3B 116.9(7)
C5B C4B H4B 121.5
C3B C4B H4B 121.5
C6B C5B C4B 122.5(6)
C6B C5B Br2B 119.9(5)
C4B C5B Br2B 117.6(5)
C5B C6B C7B 118.8(6)
C5B C6B H6B 120.6
C7B C6B H6B 120.6
C6B C7B C2B 121.6(6)
C6B C7B C8B 121.7(6)
C2B C7B C8B 116.4(6)
N9B C8B C7B 113.2(5)
N9B C8B H8B1 108.9
C7B C8B H8B1 108.9
N9B C8B H8B2 108.9
C7B C8B H8B2 108.9
H8B1 C8B H8B2 107.8
C8B N9B C10B 113.8(5)
C8B N9B Cu1B 114.6(4)
C10B N9B Cu1B 113.7(4)
C8B N9B H9B 100(5)
C10B N9B H9B 103(5)
Cu1B N9B H9B 110(5)
N9B C10B C11B 115.2(5)
N9B C10B H10C 108.5
C11B C10B H10C 108.5
N9B C10B H10D 108.5
C11B C10B H10D 108.5
H10C C10B H10D 107.5
C13B C11B C19B 111.9(6)
C13B C11B C12B 110.9(5)
C19B C11B C12B 107.0(5)
C13B C11B C10B 108.7(5)
C19B C11B C10B 112.6(5)
C12B C11B C10B 105.5(5)
C11B C12B H12D 109.5
C11B C12B H12E 109.5
H12D C12B H12E 109.5
C11B C12B H12F 109.5
H12D C12B H12F 109.5
H12E C12B H12F 109.5
N18B C13B C14B 119.4(7)
N18B C13B C11B 115.5(6)
C14B C13B C11B 124.9(6)
C15B C14B C13B 120.5(7)
C15B C14B H14B 119.8
C13B C14B H14B 119.8
C14B C15B C16B 119.8(7)
C14B C15B H15B 120.1
C16B C15B H15B 120.1
C17B C16B C15B 116.8(7)
C17B C16B H16B 121.6
C15B C16B H16B 121.6
N18B C17B C16B 124.3(7)
N18B C17B H17B 117.8
C16B C17B H17B 117.8
C17B N18B C13B 119.1(6)
C17B N18B Cu1B 118.9(4)
C13B N18B Cu1B 104.2(4)
N20B C19B C11B 113.2(5)
N20B C19B H19C 108.9
C11B C19B H19C 108.9
N20B C19B H19D 108.9
C11B C19B H19D 108.9
H19C C19B H19D 107.7
C21B N20B C19B 111.6(5)
C21B N20B Cu1B 116.1(4)
C19B N20B Cu1B 110.6(4)
C21B N20B H20B 106(5)
C19B N20B H20B 102(5)
Cu1B N20B H20B 109(5)
N20B C21B C22B 113.9(5)
N20B C21B H21C 108.8
C22B C21B H21C 108.8
N20B C21B H21D 108.8
C22B C21B H21D 108.8
H21C C21B H21D 107.7
C23B C22B C27B 121.7(6)
C23B C22B C21B 119.3(6)
C27B C22B C21B 118.9(6)
C22B C23B C24B 119.2(7)
C22B C23B H23B 120.4
C24B C23B H23B 120.4
C25B C24B C23B 121.1(6)
C25B C24B Br3B 120.2(5)
C23B C24B Br3B 118.7(5)
C24B C25B C26B 119.5(6)
C24B C25B H25B 120.2
C26B C25B H25B 120.2
C27B C26B C25B 122.1(6)
C27B C26B Br4B 119.6(5)
C25B C26B Br4B 118.3(5)
O28B C27B C26B 121.2(6)
O28B C27B C22B 122.4(6)
C26B C27B C22B 116.4(6)
C27B O28B Cu1B 120.3(4)
O28C Cu1C O1C 87.80(18)
O28C Cu1C N20C 93.5(2)
O1C Cu1C N20C 174.2(2)
O28C Cu1C N9C 167.7(2)
O1C Cu1C N9C 93.1(2)
N20C Cu1C N9C 84.4(2)
O28C Cu1C N18C 98.08(19)
O1C Cu1C N18C 95.93(19)
N20C Cu1C N18C 89.5(2)
N9C Cu1C N18C 94.0(2)
C2C O1C Cu1C 115.6(4)
O1C C2C C3C 124.5(6)
O1C C2C C7C 119.3(6)
C3C C2C C7C 116.3(6)
C2C C3C C4C 123.6(6)
C2C C3C Br1C 119.1(5)
C4C C3C Br1C 117.3(5)
C5C C4C C3C 117.4(6)
C5C C4C H4C 121.3
C3C C4C H4C 121.3
C6C C5C C4C 120.7(6)
C6C C5C Br2C 120.8(5)
C4C C5C Br2C 118.5(5)
C5C C6C C7C 121.6(6)
C5C C6C H6C 119.2
C7C C6C H6C 119.2
C6C C7C C2C 120.2(6)
C6C C7C C8C 121.9(6)
C2C C7C C8C 117.6(6)
N9C C8C C7C 114.2(5)
N9C C8C H8C1 108.7
C7C C8C H8C1 108.7
N9C C8C H8C2 108.7
C7C C8C H8C2 108.7
H8C1 C8C H8C2 107.6
C10C N9C C8C 113.2(5)
C10C N9C Cu1C 114.5(4)
C8C N9C Cu1C 112.5(4)
C10C N9C H9C 102(5)
C8C N9C H9C 106(5)
Cu1C N9C H9C 107(5)
N9C C10C C11C 117.1(5)
N9C C10C H10E 108.0
C11C C10C H10E 108.0
N9C C10C H10F 108.0
C11C C10C H10F 108.0
H10E C10C H10F 107.3
C13C C11C C10C 108.8(5)
C13C C11C C19C 111.7(5)
C10C C11C C19C 111.7(5)
C13C C11C C12C 111.4(5)
C10C C11C C12C 106.2(5)
C19C C11C C12C 106.9(5)
C11C C12C H12G 109.5
C11C C12C H12H 109.5
H12G C12C H12H 109.5
C11C C12C H12I 109.5
H12G C12C H12I 109.5
H12H C12C H12I 109.5
N18C C13C C14C 121.5(6)
N18C C13C C11C 115.8(6)
C14C C13C C11C 122.7(6)
C15C C14C C13C 118.4(7)
C15C C14C H14C 120.8
C13C C14C H14C 120.8
C14C C15C C16C 121.1(7)
C14C C15C H15C 119.4
C16C C15C H15C 119.4
C17C C16C C15C 116.8(7)
C17C C16C H16C 121.6
C15C C16C H16C 121.6
N18C C17C C16C 122.8(6)
N18C C17C H17C 118.6
C16C C17C H17C 118.6
C17C N18C C13C 119.4(6)
C17C N18C Cu1C 119.6(4)
C13C N18C Cu1C 110.7(4)
N20C C19C C11C 113.7(5)
N20C C19C H19E 108.8
C11C C19C H19E 108.8
N20C C19C H19F 108.8
C11C C19C H19F 108.8
H19E C19C H19F 107.7
C21C N20C C19C 110.5(5)
C21C N20C Cu1C 114.8(4)
C19C N20C Cu1C 112.6(4)
C21C N20C H20C 100(5)
C19C N20C H20C 112(5)
Cu1C N20C H20C 107(5)
N20C C21C C22C 112.8(5)
N20C C21C H21E 109.0
C22C C21C H21E 109.0
N20C C21C H21F 109.0
C22C C21C H21F 109.0
H21E C21C H21F 107.8
C23C C22C C27C 121.6(6)
C23C C22C C21C 121.0(6)
C27C C22C C21C 117.4(6)
C22C C23C C24C 120.2(6)
C22C C23C H23C 119.9
C24C C23C H23C 119.9
C25C C24C C23C 120.8(7)
C25C C24C Br3C 119.0(5)
C23C C24C Br3C 120.1(5)
C24C C25C C26C 118.6(6)
C24C C25C H25C 120.7
C26C C25C H25C 120.7
C25C C26C C27C 123.4(6)
C25C C26C Br4C 118.4(5)
C27C C26C Br4C 118.1(5)
O28C C27C C22C 122.8(6)
O28C C27C C26C 121.8(6)
C22C C27C C26C 115.4(6)
C27C O28C Cu1C 116.7(4)

loop_
_geom_bond_atom_site_label_1
_geom_bond_atom_site_label_2
_geom_bond_distance
Cu1A O1A 1.936(4)
Cu1A O28A 1.973(5)
Cu1A N20A 1.998(6)
Cu1A N9A 2.052(6)
Cu1A N18A 2.264(5)
Br1A C3A 1.887(7)
Br2A C5A 1.899(7)
Br3A C24A 1.910(7)
Br4A C26A 1.909(7)
O1A C2A 1.328(8)
C2A C7A 1.417(9)
C2A C3A 1.421(9)
C3A C4A 1.367(9)
C4A C5A 1.361(9)
C4A H4A 0.9500
C5A C6A 1.402(9)
C6A C7A 1.379(9)
C6A H6A 0.9500
C7A C8A 1.508(8)
C8A N9A 1.490(8)
C8A H8A1 0.9900
C8A H8A2 0.9900
N9A C10A 1.490(8)
N9A H9A 0.77(3)
C10A C11A 1.533(10)
C10A H10A 0.9900
C10A H10B 0.9900
C11A C19A 1.523(9)
C11A C13A 1.540(9)
C11A C12A 1.545(9)
C12A H12A 0.9800
C12A H12B 0.9800
C12A H12C 0.9800
C13A N18A 1.342(8)
C13A C14A 1.397(10)
C14A C15A 1.410(10)
C14A H14A 0.9500
C15A C16A 1.363(11)
C15A H15A 0.9500
C16A C17A 1.378(10)
C16A H16A 0.9500
C17A N18A 1.357(8)
C17A H17A 0.9500
C19A N20A 1.492(9)
C19A H19A 0.9900
C19A H19B 0.9900
N20A C21A 1.480(9)
N20A H20A 0.77(3)
C21A C22A 1.506(9)
C21A H21A 0.9900
C21A H21B 0.9900
C22A C23A 1.390(10)
C22A C27A 1.432(9)
C23A C24A 1.382(10)
C23A H23A 0.9500
C24A C25A 1.385(10)
C25A C26A 1.367(10)
C25A H25A 0.9500
C26A C27A 1.394(10)
C27A O28A 1.309(8)
Cu1B O1B 1.942(5)
Cu1B O28B 1.951(4)
Cu1B N20B 1.996(6)
Cu1B N9B 2.046(6)
Cu1B N18B 2.325(5)
Br1B C3B 1.921(6)
Br2B C5B 1.924(7)
Br3B C24B 1.900(7)
Br4B C26B 1.888(7)
O1B C2B 1.333(8)
C2B C3B 1.377(9)
C2B C7B 1.413(10)
C3B C4B 1.380(9)
C4B C5B 1.373(9)
C4B H4B 0.9500
C5B C6B 1.367(9)
C6B C7B 1.374(9)
C6B H6B 0.9500
C7B C8B 1.521(9)
C8B N9B 1.473(8)
C8B H8B1 0.9900
C8B H8B2 0.9900
N9B C10B 1.501(8)
N9B H9B 0.77(3)
C10B C11B 1.550(8)
C10B H10C 0.9900
C10B H10D 0.9900
C11B C13B 1.514(9)
C11B C19B 1.538(9)
C11B C12B 1.549(8)
C12B H12D 0.9800
C12B H12E 0.9800
C12B H12F 0.9800
C13B N18B 1.357(8)
C13B C14B 1.395(10)
C14B C15B 1.365(10)
C14B H14B 0.9500
C15B C16B 1.388(11)
C15B H15B 0.9500
C16B C17B 1.376(10)
C16B H16B 0.9500
C17B N18B 1.326(9)
C17B H17B 0.9500
C19B N20B 1.503(8)
C19B H19C 0.9900
C19B H19D 0.9900
N20B C21B 1.473(9)
N20B H20B 0.78(3)
C21B C22B 1.510(9)
C21B H21C 0.9900
C21B H21D 0.9900
C22B C23B 1.394(9)
C22B C27B 1.410(10)
C23B C24B 1.394(9)
C23B H23B 0.9500
C24B C25B 1.355(9)
C25B C26B 1.404(9)
C25B H25B 0.9500
C26B C27B 1.400(9)
C27B O28B 1.313(8)
Cu1C O28C 1.946(4)
Cu1C O1C 1.954(4)
Cu1C N20C 2.016(6)
Cu1C N9C 2.043(5)
Cu1C N18C 2.258(6)
Br1C C3C 1.902(6)
Br2C C5C 1.898(7)
Br3C C24C 1.906(7)
Br4C C26C 1.913(7)
O1C C2C 1.325(7)
C2C C3C 1.389(9)
C2C C7C 1.429(9)
C3C C4C 1.414(9)
C4C C5C 1.392(9)
C4C H4C 0.9500
C5C C6C 1.368(9)
C6C C7C 1.388(9)
C6C H6C 0.9500
C7C C8C 1.497(9)
C8C N9C 1.493(8)
C8C H8C1 0.9900
C8C H8C2 0.9900
N9C C10C 1.479(8)
N9C H9C 0.78(3)
C10C C11C 1.534(9)
C10C H10E 0.9900
C10C H10F 0.9900
C11C C13C 1.529(9)
C11C C19C 1.543(9)
C11C C12C 1.548(8)
C12C H12G 0.9800
C12C H12H 0.9800
C12C H12I 0.9800
C13C N18C 1.340(8)
C13C C14C 1.389(10)
C14C C15C 1.360(10)
C14C H14C 0.9500
C15C C16C 1.391(10)
C15C H15C 0.9500
C16C C17C 1.385(9)
C16C H16C 0.9500
C17C N18C 1.332(8)
C17C H17C 0.9500
C19C N20C 1.503(8)
C19C H19E 0.9900
C19C H19F 0.9900
N20C C21C 1.490(8)
N20C H20C 0.79(3)
C21C C22C 1.511(9)
C21C H21E 0.9900
C21C H21F 0.9900
C22C C23C 1.370(9)
C22C C27C 1.401(9)
C23C C24C 1.389(9)
C23C H23C 0.9500
C24C C25C 1.356(9)
C25C C26C 1.375(9)
C25C H25C 0.9500
C26C C27C 1.412(9)
C27C O28C 1.326(8)

loop_
_geom_hbond_atom_site_label_D
_geom_hbond_atom_site_label_H
_geom_hbond_atom_site_label_A
_geom_hbond_distance_DH
_geom_hbond_distance_HA
_geom_hbond_distance_DA
_geom_hbond_angle_DHA
N9A H9A O1B 0.77(3) 2.18(5) 2.870(7) 150(7)
N20A H20A O28B 0.77(3) 2.11(4) 2.841(7) 157(7)
N9B H9B O1C 0.77(3) 2.17(4) 2.901(7) 157(7)
N20B H20B O28C 0.78(3) 2.12(5) 2.805(7) 148(7)
N9C H9C O1A 0.78(3) 2.15(5) 2.854(7) 151(7)
N20C H20C O28A 0.79(3) 2.10(4) 2.875(7) 167(7)

loop_
_geom_torsion_atom_site_label_1
_geom_torsion_atom_site_label_2
_geom_torsion_atom_site_label_3
_geom_torsion_atom_site_label_4
_geom_torsion
O28A Cu1A O1A C2A 141.6(5)
N9A Cu1A O1A C2A -50.8(5)
N18A Cu1A O1A C2A 42.1(5)
Cu1A O1A C2A C7A 50.2(8)
Cu1A O1A C2A C3A -129.1(6)
O1A C2A C3A C4A 176.8(6)
C7A C2A C3A C4A -2.5(10)
O1A C2A C3A Br1A -1.3(9)
C7A C2A C3A Br1A 179.4(5)
C2A C3A C4A C5A 0.2(11)
Br1A C3A C4A C5A 178.3(5)
C3A C4A C5A C6A 2.1(10)
C3A C4A C5A Br2A -177.5(5)
C4A C5A C6A C7A -2.0(10)
Br2A C5A C6A C7A 177.6(5)
C5A C6A C7A C2A -0.4(10)
C5A C6A C7A C8A 173.0(6)
O1A C2A C7A C6A -176.8(6)
C3A C2A C7A C6A 2.6(10)
O1A C2A C7A C8A 9.5(9)
C3A C2A C7A C8A -171.2(6)
C6A C7A C8A N9A 124.3(7)
C2A C7A C8A N9A -62.0(8)
C7A C8A N9A C10A -89.6(7)
C7A C8A N9A Cu1A 45.3(7)
O1A Cu1A N9A C8A 3.0(4)
O28A Cu1A N9A C8A 101.0(10)
N20A Cu1A N9A C8A 177.7(4)
N18A Cu1A N9A C8A -91.9(4)
O1A Cu1A N9A C10A 137.8(4)
O28A Cu1A N9A C10A -124.2(9)
N20A Cu1A N9A C10A -47.4(4)
N18A Cu1A N9A C10A 42.9(4)
C8A N9A C10A C11A 126.5(6)
Cu1A N9A C10A C11A -7.6(7)
N9A C10A C11A C19A 62.7(7)
N9A C10A C11A C13A -61.9(7)
N9A C10A C11A C12A 179.7(5)
C19A C11A C13A N18A -36.6(8)
C10A C11A C13A N18A 89.6(7)
C12A C11A C13A N18A -154.7(6)
C19A C11A C13A C14A 148.8(7)
C10A C11A C13A C14A -84.9(8)
C12A C11A C13A C14A 30.7(9)
N18A C13A C14A C15A 3.8(11)
C11A C13A C14A C15A 177.9(7)
C13A C14A C15A C16A -1.6(11)
C14A C15A C16A C17A -0.8(12)
C15A C16A C17A N18A 1.3(11)
C14A C13A N18A C17A -3.4(10)
C11A C13A N18A C17A -178.0(6)
C14A C13A N18A Cu1A 141.1(6)
C11A C13A N18A Cu1A -33.5(7)
C16A C17A N18A C13A 0.8(10)
C16A C17A N18A Cu1A -140.8(6)
O1A Cu1A N18A C13A -115.0(4)
O28A Cu1A N18A C13A 154.8(4)
N20A Cu1A N18A C13A 62.2(5)
N9A Cu1A N18A C13A -22.4(5)
O1A Cu1A N18A C17A 29.1(5)
O28A Cu1A N18A C17A -61.1(5)
N20A Cu1A N18A C17A -153.7(5)
N9A Cu1A N18A C17A 121.7(5)
C10A C11A C19A N20A -36.8(7)
C13A C11A C19A N20A 86.4(7)
C12A C11A C19A N20A -153.3(6)
C11A C19A N20A C21A -168.2(5)
C11A C19A N20A Cu1A -37.5(6)
O28A Cu1A N20A C21A 7.6(5)
N9A Cu1A N20A C21A -160.2(5)
N18A Cu1A N20A C21A 107.1(5)
O28A Cu1A N20A C19A -120.6(4)
N9A Cu1A N20A C19A 71.6(4)
N18A Cu1A N20A C19A -21.1(4)
C19A N20A C21A C22A 75.0(7)
Cu1A N20A C21A C22A -53.0(7)
N20A C21A C22A C23A -121.2(7)
N20A C21A C22A C27A 58.0(8)
C27A C22A C23A C24A 2.2(10)
C21A C22A C23A C24A -178.6(6)
C22A C23A C24A C25A -1.5(11)
C22A C23A C24A Br3A -179.0(5)
C23A C24A C25A C26A -0.6(11)
Br3A C24A C25A C26A 176.9(5)
C24A C25A C26A C27A 2.2(11)
C24A C25A C26A Br4A -178.6(5)
C25A C26A C27A O28A 178.8(7)
Br4A C26A C27A O28A -0.4(9)
C25A C26A C27A C22A -1.5(10)
Br4A C26A C27A C22A 179.3(5)
C23A C22A C27A O28A 179.0(6)
C21A C22A C27A O28A -0.2(9)
C23A C22A C27A C26A -0.7(10)
C21A C22A C27A C26A -179.9(6)
C26A C27A O28A Cu1A 126.1(6)
C22A C27A O28A Cu1A -53.6(7)
O1A Cu1A O28A C27A -141.0(4)
N20A Cu1A O28A C27A 44.7(5)
N9A Cu1A O28A C27A 120.6(10)
N18A Cu1A O28A C27A -46.3(5)
O28B Cu1B O1B C2B 141.8(4)
N9B Cu1B O1B C2B -49.4(5)
N18B Cu1B O1B C2B 48.0(5)
Cu1B O1B C2B C3B -132.2(6)
Cu1B O1B C2B C7B 49.3(7)
O1B C2B C3B C4B 177.7(6)
C7B C2B C3B C4B -3.7(10)
O1B C2B C3B Br1B -1.8(9)
C7B C2B C3B Br1B 176.8(4)
C2B C3B C4B C5B -1.9(10)
Br1B C3B C4B C5B 177.6(5)
C3B C4B C5B C6B 5.5(10)
C3B C4B C5B Br2B -175.5(5)
C4B C5B C6B C7B -3.0(10)
Br2B C5B C6B C7B 178.0(5)
C5B C6B C7B C2B -3.2(9)
C5B C6B C7B C8B 171.2(6)
O1B C2B C7B C6B -175.1(6)
C3B C2B C7B C6B 6.3(9)
O1B C2B C7B C8B 10.3(9)
C3B C2B C7B C8B -168.3(5)
C6B C7B C8B N9B 122.3(7)
C2B C7B C8B N9B -63.0(7)
C7B C8B N9B C10B -86.0(7)
C7B C8B N9B Cu1B 47.3(6)
O1B Cu1B N9B C8B 1.0(4)
O28B Cu1B N9B C8B 97.8(11)
N20B Cu1B N9B C8B 177.1(4)
N18B Cu1B N9B C8B -94.7(4)
O1B Cu1B N9B C10B 134.3(4)
O28B Cu1B N9B C10B -128.9(10)
N20B Cu1B N9B C10B -49.6(4)
N18B Cu1B N9B C10B 38.6(5)
C8B N9B C10B C11B 127.0(6)
Cu1B N9B C10B C11B -6.7(7)
N9B C10B C11B C13B -60.9(7)
N9B C10B C11B C19B 63.8(7)
N9B C10B C11B C12B -179.9(6)
C19B C11B C13B N18B -26.9(7)
C12B C11B C13B N18B -146.3(6)
C10B C11B C13B N18B 98.1(6)
C19B C11B C13B C14B 157.6(6)
C12B C11B C13B C14B 38.2(9)
C10B C11B C13B C14B -77.3(7)
N18B C13B C14B C15B 2.4(10)
C11B C13B C14B C15B 177.7(6)
C13B C14B C15B C16B 0.2(10)
C14B C15B C16B C17B -1.6(10)
C15B C16B C17B N18B 0.5(10)
C16B C17B N18B C13B 2.1(10)
C16B C17B N18B Cu1B -126.7(6)
C14B C13B N18B C17B -3.5(9)
C11B C13B N18B C17B -179.2(5)
C14B C13B N18B Cu1B 131.8(5)
C11B C13B N18B Cu1B -43.9(6)
O1B Cu1B N18B C17B 28.5(6)
O28B Cu1B N18B C17B -61.3(6)
N20B Cu1B N18B C17B -154.8(6)
N9B Cu1B N18B C17B 121.1(5)
O1B Cu1B N18B C13B -106.9(4)
O28B Cu1B N18B C13B 163.3(4)
N20B Cu1B N18B C13B 69.8(5)
N9B Cu1B N18B C13B -14.3(5)
C13B C11B C19B N20B 84.5(7)
C12B C11B C19B N20B -153.8(6)
C10B C11B C19B N20B -38.4(8)
C11B C19B N20B C21B -167.6(6)
C11B C19B N20B Cu1B -36.7(7)
O28B Cu1B N20B C21B 11.1(4)
N9B Cu1B N20B C21B -157.8(4)
N18B Cu1B N20B C21B 104.8(4)
O28B Cu1B N20B C19B -117.5(4)
N9B Cu1B N20B C19B 73.6(4)
N18B Cu1B N20B C19B -23.7(4)
C19B N20B C21B C22B 76.9(7)
Cu1B N20B C21B C22B -51.1(6)
N20B C21B C22B C23B -131.1(6)
N20B C21B C22B C27B 53.0(8)
C27B C22B C23B C24B 0.4(10)
C21B C22B C23B C24B -175.3(6)
C22B C23B C24B C25B -1.8(10)
C22B C23B C24B Br3B 178.6(5)
C23B C24B C25B C26B 0.1(10)
Br3B C24B C25B C26B 179.8(5)
C24B C25B C26B C27B 3.0(10)
C24B C25B C26B Br4B -177.9(5)
C25B C26B C27B O28B 174.7(6)
Br4B C26B C27B O28B -4.4(9)
C25B C26B C27B C22B -4.2(9)
Br4B C26B C27B C22B 176.7(5)
C23B C22B C27B O28B -176.4(6)
C21B C22B C27B O28B -0.6(9)
C23B C22B C27B C26B 2.5(9)
C21B C22B C27B C26B 178.2(6)
C26B C27B O28B Cu1B 135.1(5)
C22B C27B O28B Cu1B -46.1(8)
O1B Cu1B O28B C27B -148.1(5)
N20B Cu1B O28B C27B 36.5(5)
N9B Cu1B O28B C27B 114.9(11)
N18B Cu1B O28B C27B -52.7(5)
O28C Cu1C O1C C2C 138.8(4)
N9C Cu1C O1C C2C -53.5(4)
N18C Cu1C O1C C2C 40.9(4)
Cu1C O1C C2C C3C -129.0(6)
Cu1C O1C C2C C7C 50.0(7)
O1C C2C C3C C4C 175.3(6)
C7C C2C C3C C4C -3.7(10)
O1C C2C C3C Br1C -3.4(9)
C7C C2C C3C Br1C 177.6(5)
C2C C3C C4C C5C 0.9(10)
Br1C C3C C4C C5C 179.6(5)
C3C C4C C5C C6C 2.0(10)
C3C C4C C5C Br2C -179.2(5)
C4C C5C C6C C7C -1.8(11)
Br2C C5C C6C C7C 179.4(5)
C5C C6C C7C C2C -1.3(10)
C5C C6C C7C C8C 171.7(6)
O1C C2C C7C C6C -175.2(6)
C3C C2C C7C C6C 3.9(9)
O1C C2C C7C C8C 11.6(9)
C3C C2C C7C C8C -169.4(6)
C6C C7C C8C N9C 122.4(7)
C2C C7C C8C N9C -64.5(8)
C7C C8C N9C C10C -87.8(7)
C7C C8C N9C Cu1C 44.0(6)
O28C Cu1C N9C C10C -129.1(9)
O1C Cu1C N9C C10C 136.9(4)
N20C Cu1C N9C C10C -48.4(5)
N18C Cu1C N9C C10C 40.7(5)
O28C Cu1C N9C C8C 99.8(10)
O1C Cu1C N9C C8C 5.8(4)
N20C Cu1C N9C C8C -179.5(4)
N18C Cu1C N9C C8C -90.4(4)
C8C N9C C10C C11C 124.1(6)
Cu1C N9C C10C C11C -6.7(7)
N9C C10C C11C C13C -60.0(7)
N9C C10C C11C C19C 63.7(7)
N9C C10C C11C C12C 180.0(6)
C10C C11C C13C N18C 87.6(7)
C19C C11C C13C N18C -36.1(8)
C12C C11C C13C N18C -155.7(6)
C10C C11C C13C C14C -92.8(8)
C19C C11C C13C C14C 143.4(7)
C12C C11C C13C C14C 23.9(9)
N18C C13C C14C C15C -2.8(11)
C11C C13C C14C C15C 177.6(7)
C13C C14C C15C C16C 3.7(12)
C14C C15C C16C C17C -2.7(12)
C15C C16C C17C N18C 0.8(11)
C16C C17C N18C C13C 0.0(10)
C16C C17C N18C Cu1C -141.8(6)
C14C C13C N18C C17C 1.0(10)
C11C C13C N18C C17C -179.4(6)
C14C C13C N18C Cu1C 145.9(6)
C11C C13C N18C Cu1C -34.5(7)
O28C Cu1C N18C C17C -58.2(5)
O1C Cu1C N18C C17C 30.4(5)
N20C Cu1C N18C C17C -151.7(5)
N9C Cu1C N18C C17C 123.9(5)
O28C Cu1C N18C C13C 156.9(4)
O1C Cu1C N18C C13C -114.4(4)
N20C Cu1C N18C C13C 63.4(5)
N9C Cu1C N18C C13C -20.9(5)
C13C C11C C19C N20C 82.1(7)
C10C C11C C19C N20C -40.0(7)
C12C C11C C19C N20C -155.7(5)
C11C C19C N20C C21C -162.5(5)
C11C C19C N20C Cu1C -32.8(6)
O28C Cu1C N20C C21C 5.2(5)
N9C Cu1C N20C C21C -162.6(5)
N18C Cu1C N20C C21C 103.3(5)
O28C Cu1C N20C C19C -122.3(4)
N9C Cu1C N20C C19C 69.9(4)
N18C Cu1C N20C C19C -24.2(4)
C19C N20C C21C C22C 78.2(7)
Cu1C N20C C21C C22C -50.3(7)
N20C C21C C22C C23C -124.5(7)
N20C C21C C22C C27C 58.4(8)
C27C C22C C23C C24C 2.2(10)
C21C C22C C23C C24C -174.7(6)
C22C C23C C24C C25C -1.1(10)
C22C C23C C24C Br3C -178.5(5)
C23C C24C C25C C26C -0.6(10)
Br3C C24C C25C C26C 176.8(5)
C24C C25C C26C C27C 1.2(10)
C24C C25C C26C Br4C -177.0(5)
C23C C22C C27C O28C 179.5(6)
C21C C22C C27C O28C -3.4(9)
C23C C22C C27C C26C -1.6(9)
C21C C22C C27C C26C 175.4(6)
C25C C26C C27C O28C 178.8(6)
Br4C C26C C27C O28C -3.0(8)
C25C C26C C27C C22C -0.1(10)
Br4C C26C C27C C22C 178.1(4)
C22C C27C O28C Cu1C -50.2(7)
C26C C27C O28C Cu1C 130.9(5)
O1C Cu1C O28C C27C -142.0(5)
N20C Cu1C O28C C27C 43.6(5)
N9C Cu1C O28C C27C 123.4(10)
N18C Cu1C O28C C27C -46.4(5)

loop_
_platon_squeeze_void_nr
_platon_squeeze_void_average_x
_platon_squeeze_void_average_y
_platon_squeeze_void_average_z
_platon_squeeze_void_volume
_platon_squeeze_void_count_electrons
_platon_squeeze_void_content
1 -0.001 0.000 0.000 796 205 ' '
2 0.226 0.774 0.500 796 205 ' '
3 0.107 0.229 0.333 17 2 ' '
4 0.392 0.729 0.167 17 2 ' '
5 0.607 0.271 0.833 17 2 ' '
6 0.892 0.771 0.667 17 2 ' '
